data_2206974
loop_
_publ_author_name
'Okabe, Nobuo'
'Muranishi, Yasunori'
'Mamiko, Odoko'

_publ_section_title <i>trans</i>-Bis(isoquinoline-3-carboxylato-\k^2^<i>N</i>,<i>O</i>)bis(methanol-\k<i>O</i>)zinc(II)
_journal_coeditor_code HG6240
_journal_issue 10
_journal_name_full 'Acta Crystallographica Section E'
_journal_page_first m1946
_journal_page_last m1947
_journal_paper_doi 10.1107/S1600536805027698
_journal_volume 61
_journal_year 2005
_chemical_formula_iupac '[Zn (C10 H6 N O2)2 (C H4 O)2]'
_chemical_formula_moiety 'C22 H20 N2 O6 Zn'
_chemical_formula_sum 'C22 H20 N2 O6 Zn'
_chemical_formula_weight 473.79
_chemical_name_systematic
;
trans-Bis(isoquinoline-3-carboxylato-\k^2^N,O)bis(methanol-\kO)zinc(II)
;
_space_group_IT_number 14
_symmetry_cell_setting monoclinic
_symmetry_space_group_name_Hall '-P 2ybc'
_symmetry_space_group_name_H-M 'P 1 21/c 1'
_cell_angle_alpha 90
_cell_angle_beta 100.567(9)
_cell_angle_gamma 90
_cell_formula_units_Z 2
_cell_length_a 10.6720(10)
_cell_length_b 6.301(2)
_cell_length_c 15.0910(10)
_cell_measurement_reflns_used 25
_cell_measurement_temperature 296.2
_cell_measurement_theta_max 15.0
_cell_measurement_theta_min 14.2
_cell_volume 997.6(3)
_computing_cell_refinement 'MSC/AFC Diffractometer Control Software'
_computing_data_collection
;
MSC/AFC Diffractometer Control Software (Molecular Structure Corporation,
1992)
;
_computing_data_reduction 'TEXSAN (Molecular Structure Corporation, 2000)'
_computing_molecular_graphics 'ORTEPII (Johnson, 1976)'
_computing_publication_material TEXSAN
_computing_structure_refinement 'SHELXL97 (Sheldrick, 1997)'
_computing_structure_solution 'SIR97 (Altomare et al., 1999)'
_diffrn_measured_fraction_theta_full 1.000
_diffrn_measured_fraction_theta_max 1.000
_diffrn_measurement_device_type 'Rigaku AFC-5R'
_diffrn_measurement_method \w-2\q
_diffrn_radiation_type 'Mo K\a'
_diffrn_radiation_wavelength 0.7107
_diffrn_reflns_av_R_equivalents 0.025
_diffrn_reflns_limit_h_max 13
_diffrn_reflns_limit_h_min 0
_diffrn_reflns_limit_k_max 8
_diffrn_reflns_limit_k_min 0
_diffrn_reflns_limit_l_max 19
_diffrn_reflns_limit_l_min -19
_diffrn_reflns_number 2627
_diffrn_reflns_theta_full 27.50
_diffrn_reflns_theta_max 27.50
_diffrn_standards_decay_% 0.12
_diffrn_standards_interval_count 150
_diffrn_standards_number 3
_exptl_absorpt_coefficient_mu 1.274
_exptl_absorpt_correction_T_max 0.880
_exptl_absorpt_correction_T_min 0.858
_exptl_absorpt_correction_type psi-scan
_exptl_absorpt_process_details '(North et al., 1968)'
_exptl_crystal_colour colorless
_exptl_crystal_density_diffrn 1.577
_exptl_crystal_density_method 'not measured'
_exptl_crystal_description prism
_exptl_crystal_F_000 488.0
_exptl_crystal_size_max 0.400
_exptl_crystal_size_mid 0.100
_exptl_crystal_size_min 0.100
_refine_diff_density_max 0.30
_refine_diff_density_min -0.47
_refine_ls_extinction_method none
_refine_ls_goodness_of_fit_ref 1.010
_refine_ls_hydrogen_treatment constr
_refine_ls_number_parameters 143
_refine_ls_number_reflns 2288
_refine_ls_R_factor_gt 0.0328
_refine_ls_shift/su_max 0.0000
_refine_ls_structure_factor_coef Fsqd
_refine_ls_weighting_details 'w = 1/[\s^2^(Fo^2^) + (0.0297P)^2^+0.6344P] where P = (Fo^2^+2Fc^2^)/3'
_refine_ls_weighting_scheme calc
_refine_ls_wR_factor_ref 0.0862
_reflns_number_gt 1515
_reflns_number_total 2288
_reflns_threshold_expression I>2\s(I)
_cod_data_source_file hg6240.cif
_cod_data_source_block I
_cod_original_sg_symbol_H-M 'P 21/c'
_cod_database_code 2206974
_cod_database_fobs_code 2206974

loop_
_symmetry_equiv_pos_as_xyz
x,y,z
-x,1/2+y,1/2-z
-x,-y,-z
x,1/2-y,1/2+z

loop_
_atom_site_label
_atom_site_fract_x
_atom_site_fract_y
_atom_site_fract_z
_atom_site_U_iso_or_equiv
_atom_site_adp_type
_atom_site_calc_flag
_atom_site_refinement_flags
_atom_site_occupancy
_atom_site_type_symbol
Zn1 0.0000 0.5000 0.5000 0.03140(10) Uani d S 1.00 Zn
O1 0.0368(2) 0.2152(3) 0.44280(10) 0.0352(4) Uani d . 1.00 O
O1M 0.0400(2) 0.6690(3) 0.37960(10) 0.0369(5) Uani d . 1.00 O
O2 0.1933(2) -0.0160(3) 0.43630(10) 0.0438(5) Uani d . 1.00 O
N1 0.1975(2) 0.4835(4) 0.54590(10) 0.0283(4) Uani d . 1.00 N
C1 0.2455(2) 0.2957(4) 0.5209(2) 0.0269(5) Uani d . 1.00 C
C2 0.3713(2) 0.2453(4) 0.5450(2) 0.0302(6) Uani d . 1.00 C
C3 0.4571(2) 0.3900(5) 0.5946(2) 0.0297(6) Uani d . 1.00 C
C4 0.5902(3) 0.3521(5) 0.6190(2) 0.0369(7) Uani d . 1.00 C
C5 0.6683(2) 0.5044(6) 0.6637(2) 0.0421(7) Uani d . 1.00 C
C6 0.6183(3) 0.6982(6) 0.6873(2) 0.0434(8) Uani d . 1.00 C
C7 0.4906(3) 0.7385(5) 0.6662(2) 0.0364(6) Uani d . 1.00 C
C8 0.4078(3) 0.5854(5) 0.6194(2) 0.0291(6) Uani d . 1.00 C
C9 0.2750(2) 0.6212(4) 0.5928(2) 0.0292(6) Uani d . 1.00 C
C10 0.1506(2) 0.1517(4) 0.4620(2) 0.0307(6) Uani d . 1.00 C
C11 -0.0523(3) 0.7327(7) 0.3043(2) 0.0604(10) Uani d . 1.00 C
H1M 0.0709 0.8038 0.3972 0.0554 Uiso calc . 1.00 H
H2 0.4006 0.1146 0.5286 0.0362 Uiso calc . 1.00 H
H4 0.6241 0.2235 0.6045 0.0442 Uiso calc . 1.00 H
H5 0.7555 0.4795 0.6786 0.0505 Uiso calc . 1.00 H
H6 0.6728 0.8003 0.7177 0.0521 Uiso calc . 1.00 H
H7 0.4584 0.8668 0.6827 0.0436 Uiso calc . 1.00 H
H9 0.2412 0.7482 0.6093 0.0351 Uiso calc . 1.00 H
H11A -0.1101 0.6174 0.2859 0.0906 Uiso calc . 1.00 H
H11B -0.0104 0.7712 0.2555 0.0906 Uiso calc . 1.00 H
H11C -0.0989 0.8524 0.3206 0.0906 Uiso calc . 1.00 H

loop_
_atom_site_aniso_label
_atom_site_aniso_U_11
_atom_site_aniso_U_22
_atom_site_aniso_U_33
_atom_site_aniso_U_12
_atom_site_aniso_U_13
_atom_site_aniso_U_23
Zn1 0.0202(2) 0.0306(2) 0.0410(2) 0.0034(2) -0.0008(2) -0.0060(3)
O1 0.0257(9) 0.0330(10) 0.0440(10) 0.0004(8) -0.0005(8) -0.0075(9)
O1M 0.0340(10) 0.0320(10) 0.0420(10) -0.0016(9) 0.0004(8) 0.0009(9)
O2 0.0323(10) 0.0300(10) 0.0690(10) 0.0017(10) 0.0096(9) -0.0150(10)
N1 0.0219(9) 0.0300(10) 0.0330(10) 0.0030(10) 0.0036(8) -0.0010(10)
C1 0.0240(10) 0.0240(10) 0.0330(10) 0.0010(10) 0.0059(10) 0.0000(10)
C2 0.0260(10) 0.0300(10) 0.0360(10) 0.0040(10) 0.0090(10) -0.0020(10)
C3 0.0260(10) 0.038(2) 0.0260(10) 0.0040(10) 0.0060(10) 0.0020(10)
C4 0.0260(10) 0.047(2) 0.037(2) 0.0080(10) 0.0070(10) 0.0020(10)
C5 0.0200(10) 0.064(2) 0.0410(10) 0.003(2) 0.0018(10) 0.000(2)
C6 0.0280(10) 0.059(2) 0.042(2) -0.0070(10) 0.0020(10) -0.009(2)
C7 0.0310(10) 0.042(2) 0.0350(10) -0.0030(10) 0.0040(10) -0.0060(10)
C8 0.0250(10) 0.0370(10) 0.0250(10) 0.0000(10) 0.0050(10) 0.0020(10)
C9 0.0230(10) 0.0310(10) 0.0330(10) 0.0030(10) 0.0040(10) -0.0020(10)
C10 0.0300(10) 0.0260(10) 0.0380(10) -0.0020(10) 0.0090(10) 0.0000(10)
C11 0.052(2) 0.076(3) 0.048(2) 0.001(2) -0.006(2) 0.011(2)

loop_
_atom_type_symbol
_atom_type_description
_atom_type_scat_dispersion_real
_atom_type_scat_dispersion_imag
_atom_type_scat_source
C C 0.003 0.002
;International Tables for Crystallography
(1992, Vol. C, Tables 4.2.6.8 and 6.1.1.4)
;
H H 0.000 0.000
;International Tables for Crystallography
(1992, Vol. C, Table 6.1.1.4)
;
O O 0.011 0.006
;International Tables for Crystallography
(1992, Vol. C, Tables 4.2.6.8 and 6.1.1.4)
;
N N 0.006 0.003
;International Tables for Crystallography
(1992, Vol. C, Tables 4.2.6.8 and 6.1.1.4)
;
Zn Zn 0.284 1.430
;International Tables for Crystallography
(1992, Vol. C, Tables 4.2.6.8 and 6.1.1.4)
;

loop_
_geom_angle_atom_site_label_1
_geom_angle_atom_site_label_2
_geom_angle_atom_site_label_3
_geom_angle_site_symmetry_1
_geom_angle_site_symmetry_3
_geom_angle
_geom_angle_publ_flag
O1 Zn1 O1 . 3_566 180.00000(10) no
O1 Zn1 O1M . . 89.73(7) no
O1 Zn1 O1M . 3_566 90.27(7) no
O1 Zn1 N1 . . 80.67(8) no
O1 Zn1 N1 . 3_566 99.33(8) no
O1 Zn1 O1M 3_566 . 90.27(7) no
O1 Zn1 O1M 3_566 3_566 89.73(7) no
O1 Zn1 N1 3_566 . 99.33(8) no
O1 Zn1 N1 3_566 3_566 80.67(8) no
O1M Zn1 O1M . 3_566 180.00000(10) no
O1M Zn1 N1 . . 87.78(7) no
O1M Zn1 N1 . 3_566 92.22(7) no
O1M Zn1 N1 3_566 . 92.22(7) no
O1M Zn1 N1 3_566 3_566 87.78(7) no
N1 Zn1 N1 . 3_566 180.0 no
Zn1 O1 C10 . . 115.4(2) no
Zn1 O1M C11 . . 125.7(2) no
Zn1 O1M H1M . . 108.4 no
C11 O1M H1M . . 97.3 no
Zn1 N1 C1 . . 110.9(2) no
Zn1 N1 C9 . . 129.9(2) no
C1 N1 C9 . . 119.3(2) no
N1 C1 C2 . . 121.9(2) no
N1 C1 C10 . . 115.7(2) no
C2 C1 C10 . . 122.4(2) no
C1 C2 C3 . . 120.3(3) no
C1 C2 H2 . . 119.9 no
C3 C2 H2 . . 119.9 no
C2 C3 C4 . . 123.4(3) no
C2 C3 C8 . . 117.8(2) no
C4 C3 C8 . . 118.7(2) no
C3 C4 C5 . . 120.1(3) no
C3 C4 H4 . . 120.0 no
C5 C4 H4 . . 120.0 no
C4 C5 C6 . . 120.7(2) no
C4 C5 H5 . . 119.7 no
C6 C5 H5 . . 119.7 no
C5 C6 C7 . . 120.8(3) no
C5 C6 H6 . . 119.6 no
C7 C6 H6 . . 119.6 no
C6 C7 C8 . . 119.8(3) no
C6 C7 H7 . . 120.1 no
C8 C7 H7 . . 120.1 no
C3 C8 C7 . . 119.9(2) no
C3 C8 C9 . . 117.7(2) no
C7 C8 C9 . . 122.4(3) no
N1 C9 C8 . . 123.1(2) no
N1 C9 H9 . . 118.5 no
C8 C9 H9 . . 118.5 no
O1 C10 O2 . . 126.3(2) no
O1 C10 C1 . . 117.1(2) no
O2 C10 C1 . . 116.6(2) no
O1M C11 H11A . . 109.5 no
O1M C11 H11B . . 109.5 no
O1M C11 H11C . . 109.5 no
H11A C11 H11B . . 109.5 no
H11A C11 H11C . . 109.5 no
H11B C11 H11C . . 109.5 no

loop_
_geom_bond_atom_site_label_1
_geom_bond_atom_site_label_2
_geom_bond_site_symmetry_2
_geom_bond_distance
_geom_bond_publ_flag
Zn1 O1 . 2.060(2) no
Zn1 O1 3_566 2.060(2) no
Zn1 O1M . 2.214(2) no
Zn1 O1M 3_566 2.214(2) no
Zn1 N1 . 2.096(2) no
Zn1 N1 3_566 2.096(2) no
O1 C10 . 1.261(3) no
O1M C11 . 1.419(4) no
O1M H1M . 0.932 no
O2 C10 . 1.242(4) no
N1 C1 . 1.370(4) no
N1 C9 . 1.313(3) no
C1 C2 . 1.363(3) no
C1 C10 . 1.519(4) no
C2 C3 . 1.407(4) no
C2 H2 . 0.930 no
C3 C4 . 1.420(4) no
C3 C8 . 1.416(4) no
C4 C5 . 1.365(4) no
C4 H4 . 0.930 no
C5 C6 . 1.405(5) no
C5 H5 . 0.930 no
C6 C7 . 1.365(4) no
C6 H6 . 0.930 no
C7 C8 . 1.408(4) no
C7 H7 . 0.930 no
C8 C9 . 1.419(4) no
C9 H9 . 0.930 no
C11 H11A . 0.960 no
C11 H11B . 0.960 no
C11 H11C . 0.960 no

loop_
_geom_contact_atom_site_label_1
_geom_contact_atom_site_label_2
_geom_contact_distance
_geom_contact_site_symmetry_2
O1 O1 3.383(4) 3_556
O1 C10 3.530(3) 3_556
O1 O2 3.546(3) 3_556
O1 O1M 3.573(3) 1_545
O1M O2 2.614(3) 1_565
O1M C10 3.413(3) 1_565
O1M C5 3.472(3) 3_666
O2 C9 3.288(3) 1_545
O2 C4 3.350(4) 3_656
O2 C11 3.380(4) 1_545
O2 N1 3.558(3) 1_545
O2 C6 3.592(4) 3_666
C1 C5 3.336(4) 3_666
C2 C5 3.478(4) 3_666
C2 C6 3.546(4) 3_666
C3 C3 3.446(6) 3_666
C3 C4 3.563(4) 3_666
C4 C7 3.576(4) 2_646

loop_
_geom_hbond_atom_site_label_D
_geom_hbond_atom_site_label_H
_geom_hbond_atom_site_label_A
_geom_hbond_site_symmetry_A
_geom_hbond_distance_DH
_geom_hbond_distance_HA
_geom_hbond_distance_DA
_geom_hbond_angle_DHA
_geom_hbond_publ_flag
O1M H1M O2 1_565 0.93 1.75 2.613(3) 153 n

loop_
_geom_torsion_atom_site_label_1
_geom_torsion_atom_site_label_2
_geom_torsion_atom_site_label_3
_geom_torsion_atom_site_label_4
_geom_torsion_site_symmetry_2
_geom_torsion_site_symmetry_3
_geom_torsion_site_symmetry_4
_geom_torsion
_geom_torsion_publ_flag
Zn1 O1 C10 O2 . . . 178.8(2) no
Zn1 O1 C10 C1 . . . -2.3(3) no
Zn1 O1 C10 O2 3_566 3_566 3_566 -178.8(2) no
Zn1 O1 C10 C1 3_566 3_566 3_566 2.3(3) no
Zn1 N1 C1 C2 . . . -178.2(2) no
Zn1 N1 C1 C10 . . . 4.0(3) no
Zn1 N1 C9 C8 . . . 179.6(2) no
Zn1 N1 C1 C2 3_566 3_566 3_566 178.2(2) no
Zn1 N1 C1 C10 3_566 3_566 3_566 -4.0(3) no
Zn1 N1 C9 C8 3_566 3_566 3_566 -179.6(2) no
O1 Zn1 O1M C11 . . . 95.0(2) no
O1 Zn1 O1M C11 . 3_566 3_566 85.0(2) no
O1 Zn1 N1 C1 . . . -3.9(2) no
O1 Zn1 N1 C9 . . . 176.5(2) no
O1 Zn1 N1 C1 . 3_566 3_566 -176.1(2) no
O1 Zn1 N1 C9 . 3_566 3_566 3.5(2) no
O1 C10 C1 N1 . . . -1.3(4) no
O1 C10 C1 C2 . . . -179.1(3) no
O1M Zn1 O1 C10 . . . 91.3(2) no
O1M Zn1 O1 C10 . 3_566 3_566 88.7(2) no
O1M Zn1 N1 C1 . . . -94.0(2) no
O1M Zn1 N1 C9 . . . 86.4(2) no
O1M Zn1 N1 C1 . 3_566 3_566 -86.0(2) no
O1M Zn1 N1 C9 . 3_566 3_566 93.6(2) no
O2 C10 C1 N1 . . . 177.7(2) no
O2 C10 C1 C2 . . . -0.1(4) no
N1 Zn1 O1 C10 . . . 3.5(2) no
N1 Zn1 O1 C10 . 3_566 3_566 176.5(2) no
N1 Zn1 O1M C11 . . . 175.7(3) no
N1 Zn1 O1M C11 . 3_566 3_566 4.3(3) no
N1 C1 C2 C3 . . . -2.0(4) no
N1 C9 C8 C3 . . . -0.9(4) no
N1 C9 C8 C7 . . . 177.1(3) no
C1 N1 C9 C8 . . . 0.0(4) no
C1 C2 C3 C4 . . . -177.4(3) no
C1 C2 C3 C8 . . . 1.0(4) no
C2 C1 N1 C9 . . . 1.5(4) no
C2 C3 C4 C5 . . . 177.0(3) no
C2 C3 C8 C7 . . . -177.7(3) no
C2 C3 C8 C9 . . . 0.3(4) no
C3 C2 C1 C10 . . . 175.7(2) no
C3 C4 C5 C6 . . . 1.0(4) no
C3 C8 C7 C6 . . . 0.3(4) no
C4 C3 C8 C7 . . . 0.8(4) no
C4 C3 C8 C9 . . . 178.8(3) no
C4 C5 C6 C7 . . . 0.1(5) no
C5 C4 C3 C8 . . . -1.4(4) no
C5 C6 C7 C8 . . . -0.7(5) no
C6 C7 C8 C9 . . . -177.7(3) no
C9 N1 C1 C10 . . . -176.4(2) no
C9 N1 C1 C10 . . . -176.4(2) no
